data_7718434
loop_
_publ_author_name
'Jiang, Xiu'e'
'Wang, Ruihui'
'Fan, Mingren'
'Song, Siwei'
'Wang, Yi'
'Zhang, Qinghua'

_publ_section_title
;
 Combination of 5-amino-4-nitro-1,2-dihydro-3<i>H</i>-pyrazol-3-one and
 azine frameworks for insensitive, heat-resistant energetic materials.
;
_journal_issue 17
_journal_name_full 'Dalton transactions (Cambridge, England : 2003)'
_journal_page_first 7056
_journal_page_last 7061
_journal_paper_doi 10.1039/d5dt00488h
_journal_volume 54
_journal_year 2025
_chemical_formula_moiety 'C7 H7 N9 O5, H2 O, C3 H7 N O'
_chemical_formula_sum 'C11 H16 N9 O7'
_chemical_formula_weight 386.33
_space_group_crystal_system monoclinic
_space_group_IT_number 14
_space_group_name_Hall '-P 2ybc'
_space_group_name_H-M_alt 'P 1 21/c 1'
_atom_sites_solution_hydrogens geom
_atom_sites_solution_primary direct
_atom_sites_solution_secondary difmap
_audit_creation_date 2024-09-14
_audit_creation_method
;
Olex2 1.2
(compiled 2014.09.19 svn.r3010 for OlexSys, GUI svn.r4874)
;
_audit_update_record
;
2024-10-10 deposited with the CCDC.	2025-03-26 downloaded from the CCDC.
;
_cell_angle_alpha 90.00
_cell_angle_beta 94.907(2)
_cell_angle_gamma 90.00
_cell_formula_units_Z 4
_cell_length_a 16.6318(4)
_cell_length_b 14.9763(3)
_cell_length_c 6.9855(2)
_cell_measurement_reflns_used 7453
_cell_measurement_temperature 298
_cell_measurement_theta_max 76.3300
_cell_measurement_theta_min 2.6400
_cell_volume 1733.59(7)
_computing_molecular_graphics 'Olex2 (Dolomanov et al., 2009)'
_computing_publication_material 'Olex2 (Dolomanov et al., 2009)'
_computing_structure_refinement 'XL (Sheldrick, 2008)'
_computing_structure_solution 'ShelXT (Sheldrick, 2008)'
_diffrn_ambient_temperature 293(2)
_diffrn_measured_fraction_theta_full 0.984
_diffrn_measured_fraction_theta_max 0.984
_diffrn_measurement_device_type 'multiwire proportional'
_diffrn_measurement_method 'phi and omega scans'
_diffrn_radiation_monochromator graphite
_diffrn_radiation_type CuK\a
_diffrn_radiation_wavelength 1.54178
_diffrn_reflns_av_R_equivalents 0.0690
_diffrn_reflns_av_unetI/netI 0.0537
_diffrn_reflns_limit_h_max 20
_diffrn_reflns_limit_h_min -20
_diffrn_reflns_limit_k_max 18
_diffrn_reflns_limit_k_min -18
_diffrn_reflns_limit_l_max 8
_diffrn_reflns_limit_l_min -8
_diffrn_reflns_number 19223
_diffrn_reflns_theta_full 76.70
_diffrn_reflns_theta_max 76.70
_diffrn_reflns_theta_min 2.67
_diffrn_source 'fine-focus sealed tube'
_exptl_absorpt_coefficient_mu 1.081
_exptl_absorpt_correction_type none
_exptl_crystal_colour 'metallic light colourless'
_exptl_crystal_colour_lustre metallic
_exptl_crystal_colour_modifier light
_exptl_crystal_colour_primary colourless
_exptl_crystal_density_diffrn 1.480
_exptl_crystal_density_method 'not measured'
_exptl_crystal_description block
_exptl_crystal_F_000 804
_exptl_crystal_size_max 0.02
_exptl_crystal_size_mid 0.02
_exptl_crystal_size_min 0.02
_refine_diff_density_max 0.351
_refine_diff_density_min -0.345
_refine_diff_density_rms 0.070
_refine_ls_extinction_method none
_refine_ls_goodness_of_fit_ref 1.055
_refine_ls_hydrogen_treatment constr
_refine_ls_matrix_type full
_refine_ls_number_parameters 249
_refine_ls_number_reflns 3592
_refine_ls_number_restraints 0
_refine_ls_restrained_S_all 1.055
_refine_ls_R_factor_all 0.0598
_refine_ls_R_factor_gt 0.0492
_refine_ls_shift/su_max 0.000
_refine_ls_shift/su_mean 0.000
_refine_ls_structure_factor_coef Fsqd
_refine_ls_weighting_details 'calc w=1/[\s^2^(Fo^2^)+(0.0780P)^2^+0.1090P] where P=(Fo^2^+2Fc^2^)/3'
_refine_ls_weighting_scheme calc
_refine_ls_wR_factor_gt 0.1286
_refine_ls_wR_factor_ref 0.1375
_reflns_number_gt 2868
_reflns_number_total 3592
_reflns_threshold_expression >2sigma(I)
_cod_data_source_file d5dt00488h2.cif
_cod_data_source_block 1
_cod_depositor_comments 'Adding full bibliography for 7718434--7718437.cif.'
_cod_database_code 7718434
_olex2_refinement_description
;
1. Fixed Uiso
 At 1.2 times of:
  All C(H) groups, All N(H) groups, All N(H,H) groups
 At 1.5 times of:
  All C(H,H,H) groups, All O(H,H) groups
2.a Free rotating group:
 O002(H00M,H00N)
2.b Aromatic/amide H refined with riding coordinates:
 N006(H006), C00P(H00P)
2.c X=CH2 refined with riding coordinates:
 N009(H00A,H00B), N00D(H00C,H00D), N00E(H00E,H00F)
2.d Idealised Me refined as rotating group:
 C00Q(H00G,H00H,H00I), C00R(H00J,H00K,H00L)
;
_olex2_submission_special_instructions 'No special instructions were received'

loop_
_space_group_symop_id
_space_group_symop_operation_xyz
1 'x, y, z'
2 '-x, y+1/2, -z+1/2'
3 '-x, -y, -z'
4 'x, -y-1/2, z-1/2'

loop_
_atom_site_label
_atom_site_type_symbol
_atom_site_fract_x
_atom_site_fract_y
_atom_site_fract_z
_atom_site_U_iso_or_equiv
_atom_site_adp_type
_atom_site_occupancy
_atom_site_calc_flag
_atom_site_disorder_assembly
_atom_site_disorder_group
_atom_site_refinement_flags_posn
O001 O 0.56573(7) 0.41296(7) 0.75231(16) 0.0461(3) Uani 1 d . . .
O002 O 0.38124(8) 0.46552(8) 0.52827(18) 0.0496(3) Uani 1 d . . .
H00M H 0.3310 0.4598 0.4963 0.074 Uiso 1 d . . G
H00N H 0.4022 0.4988 0.4474 0.074 Uiso 1 d . . G
O003 O 0.67834(8) 0.15650(8) 0.8637(2) 0.0588(3) Uani 1 d . . .
N004 N 0.45312(7) 0.22521(8) 0.62893(17) 0.0357(3) Uani 1 d . . .
O005 O 0.69901(8) 0.29833(8) 0.8918(2) 0.0617(4) Uani 1 d . . .
N006 N 0.46484(8) 0.31724(8) 0.64354(19) 0.0399(3) Uani 1 d . . .
H006 H 0.4292 0.3567 0.6066 0.048 Uiso 1 calc . . R
N007 N 0.37505(8) 0.10227(8) 0.55299(18) 0.0389(3) Uani 1 d . . .
N008 N 0.32606(8) 0.25050(8) 0.48647(18) 0.0379(3) Uani 1 d . . .
N009 N 0.52898(9) 0.09502(8) 0.71485(19) 0.0419(3) Uani 1 d . . .
H00A H 0.4894 0.0613 0.6732 0.050 Uiso 1 calc . . R
H00B H 0.5733 0.0716 0.7634 0.050 Uiso 1 calc . . R
N00A N 0.65506(8) 0.23462(8) 0.84293(19) 0.0409(3) Uani 1 d . . .
O00B O 0.22100(9) 0.46413(10) 0.4053(3) 0.0717(4) Uani 1 d . . .
O00C O 0.15623(9) 0.00586(10) 0.3209(2) 0.0693(4) Uani 1 d . . .
N00D N 0.30155(9) -0.02146(9) 0.4818(2) 0.0485(4) Uani 1 d . . .
H00C H 0.3420 -0.0516 0.5320 0.058 Uiso 1 calc . . R
H00D H 0.2587 -0.0486 0.4353 0.058 Uiso 1 calc . . R
N00E N 0.20033(9) 0.27785(10) 0.3500(2) 0.0499(4) Uani 1 d . . .
H00E H 0.2114 0.3338 0.3610 0.060 Uiso 1 calc . . R
H00F H 0.1538 0.2610 0.2998 0.060 Uiso 1 calc . . R
O00F O 0.11181(9) 0.13812(11) 0.2617(3) 0.0813(5) Uani 1 d . . .
N00G N 0.16719(9) 0.08742(11) 0.3242(2) 0.0537(4) Uani 1 d . . .
C00H C 0.37952(9) 0.19023(9) 0.55134(19) 0.0341(3) Uani 1 d . . .
C00I C 0.52166(9) 0.18255(9) 0.70424(19) 0.0344(3) Uani 1 d . . .
C00J C 0.57697(9) 0.25028(9) 0.7632(2) 0.0349(3) Uani 1 d . . .
C00K C 0.25508(10) 0.21759(10) 0.4102(2) 0.0385(3) Uani 1 d . . .
C00L C 0.53990(10) 0.33604(9) 0.7237(2) 0.0366(3) Uani 1 d . . .
C00M C 0.30518(10) 0.06613(10) 0.4762(2) 0.0384(3) Uani 1 d . . .
C00N C 0.24167(10) 0.12326(10) 0.3985(2) 0.0407(3) Uani 1 d . . .
N00O N 0.12258(12) 0.55860(14) 0.3021(3) 0.0775(5) Uani 1 d . . .
C00P C 0.19672(13) 0.53863(14) 0.3668(3) 0.0633(5) Uani 1 d . . .
H00P H 0.2335 0.5853 0.3843 0.076 Uiso 1 calc . . R
C00Q C 0.06317(17) 0.4867(2) 0.2705(5) 0.1030(10) Uani 1 d . . .
H00G H 0.0675 0.4606 0.1463 0.154 Uiso 1 calc . . GR
H00H H 0.0099 0.5105 0.2767 0.154 Uiso 1 calc . . GR
H00I H 0.0732 0.4419 0.3678 0.154 Uiso 1 calc . . GR
C00R C 0.0995(3) 0.6478(3) 0.2442(9) 0.182(3) Uani 1 d . . .
H00J H 0.1446 0.6873 0.2703 0.273 Uiso 1 calc . . GR
H00K H 0.0555 0.6672 0.3145 0.273 Uiso 1 calc . . GR
H00L H 0.0830 0.6485 0.1091 0.273 Uiso 1 calc . . GR

loop_
_atom_site_aniso_label
_atom_site_aniso_U_11
_atom_site_aniso_U_22
_atom_site_aniso_U_33
_atom_site_aniso_U_23
_atom_site_aniso_U_13
_atom_site_aniso_U_12
O001 0.0452(7) 0.0301(5) 0.0606(7) -0.0005(4) -0.0093(5) -0.0025(5)
O002 0.0442(7) 0.0393(6) 0.0632(7) 0.0053(5) -0.0080(5) 0.0033(5)
O003 0.0488(8) 0.0370(6) 0.0861(9) 0.0024(6) -0.0190(6) 0.0070(5)
N004 0.0350(7) 0.0276(6) 0.0437(6) 0.0014(4) -0.0025(5) -0.0001(5)
O005 0.0432(7) 0.0410(6) 0.0963(10) -0.0069(6) -0.0199(6) -0.0038(5)
N006 0.0375(7) 0.0268(6) 0.0535(7) 0.0010(5) -0.0062(5) 0.0009(5)
N007 0.0361(7) 0.0329(6) 0.0467(7) 0.0007(5) -0.0035(5) -0.0012(5)
N008 0.0355(7) 0.0338(6) 0.0434(6) 0.0016(5) -0.0018(5) 0.0011(5)
N009 0.0372(7) 0.0301(6) 0.0566(8) 0.0008(5) -0.0062(6) 0.0011(5)
N00A 0.0374(7) 0.0341(6) 0.0496(7) -0.0014(5) -0.0049(5) 0.0005(5)
O00B 0.0489(8) 0.0525(8) 0.1110(12) 0.0097(7) -0.0082(8) 0.0042(6)
O00C 0.0506(8) 0.0496(7) 0.1034(11) 0.0030(7) -0.0191(7) -0.0139(6)
N00D 0.0437(8) 0.0339(6) 0.0657(9) -0.0023(6) -0.0077(6) -0.0047(6)
N00E 0.0378(8) 0.0429(7) 0.0665(9) 0.0037(6) -0.0098(6) 0.0053(6)
O00F 0.0418(8) 0.0620(9) 0.1341(14) 0.0071(9) -0.0276(8) -0.0003(7)
N00G 0.0370(8) 0.0505(8) 0.0714(9) 0.0033(7) -0.0069(7) -0.0044(6)
C00H 0.0335(8) 0.0335(7) 0.0349(7) 0.0008(5) 0.0011(5) -0.0003(6)
C00I 0.0346(8) 0.0327(7) 0.0354(7) 0.0010(5) 0.0002(6) 0.0010(6)
C00J 0.0337(8) 0.0308(7) 0.0393(7) 0.0007(5) -0.0025(6) 0.0005(6)
C00K 0.0351(8) 0.0400(8) 0.0401(7) 0.0028(6) 0.0008(6) 0.0025(6)
C00L 0.0370(8) 0.0323(7) 0.0398(7) 0.0012(5) -0.0007(6) 0.0000(6)
C00M 0.0361(8) 0.0363(7) 0.0422(7) 0.0001(6) 0.0002(6) -0.0025(6)
C00N 0.0337(8) 0.0404(8) 0.0469(8) 0.0005(6) -0.0026(6) -0.0035(6)
N00O 0.0509(11) 0.0724(12) 0.1063(15) 0.0108(10) -0.0091(10) 0.0146(9)
C00P 0.0504(11) 0.0516(11) 0.0850(13) -0.0021(9) -0.0113(10) 0.0005(9)
C00Q 0.0471(14) 0.118(2) 0.139(3) -0.003(2) -0.0163(15) -0.0053(15)
C00R 0.099(3) 0.108(3) 0.335(8) 0.082(4) -0.007(4) 0.038(2)

loop_
_atom_type_symbol
_atom_type_description
_atom_type_scat_dispersion_real
_atom_type_scat_dispersion_imag
_atom_type_scat_source
C C 0.0181 0.0091 'International Tables Vol C Tables 4.2.6.8 and 6.1.1.4'
H H 0.0000 0.0000 'International Tables Vol C Tables 4.2.6.8 and 6.1.1.4'
N N 0.0311 0.0180 'International Tables Vol C Tables 4.2.6.8 and 6.1.1.4'
O O 0.0492 0.0322 'International Tables Vol C Tables 4.2.6.8 and 6.1.1.4'

loop_
_geom_angle_atom_site_label_1
_geom_angle_atom_site_label_2
_geom_angle_atom_site_label_3
_geom_angle
_geom_angle_site_symmetry_1
_geom_angle_site_symmetry_3
_geom_angle_publ_flag
H00M O002 H00N 109.5 . . ?
N006 N004 C00H 120.74(12) . . ?
C00I N004 N006 109.02(12) . . ?
C00I N004 C00H 130.22(12) . . ?
N004 N006 H006 124.6 . . ?
C00L N006 N004 110.74(12) . . ?
C00L N006 H006 124.6 . . ?
C00H N007 C00M 116.35(13) . . ?
C00H N008 C00K 115.33(13) . . ?
H00A N009 H00B 120.0 . . ?
C00I N009 H00A 120.0 . . ?
C00I N009 H00B 120.0 . . ?
O003 N00A C00J 118.64(13) . . ?
O005 N00A O003 121.85(15) . . ?
O005 N00A C00J 119.51(13) . . ?
H00C N00D H00D 120.0 . . ?
C00M N00D H00C 120.0 . . ?
C00M N00D H00D 120.0 . . ?
H00E N00E H00F 120.0 . . ?
C00K N00E H00E 120.0 . . ?
C00K N00E H00F 120.0 . . ?
O00C N00G O00F 119.58(16) . . ?
O00C N00G C00N 120.52(15) . . ?
O00F N00G C00N 119.91(16) . . ?
N007 C00H N004 114.77(13) . . ?
N007 C00H N008 130.46(14) . . ?
N008 C00H N004 114.77(13) . . ?
N004 C00I C00J 106.10(12) . . ?
N009 C00I N004 123.68(14) . . ?
N009 C00I C00J 130.22(14) . . ?
N00A C00J C00I 124.14(13) . . ?
N00A C00J C00L 126.69(13) . . ?
C00I C00J C00L 109.17(13) . . ?
N008 C00K C00N 120.72(14) . . ?
N00E C00K N008 115.58(14) . . ?
N00E C00K C00N 123.70(15) . . ?
O001 C00L N006 123.69(14) . . ?
O001 C00L C00J 131.35(15) . . ?
N006 C00L C00J 104.96(12) . . ?
N007 C00M C00N 119.57(14) . . ?
N00D C00M N007 115.37(14) . . ?
N00D C00M C00N 125.06(15) . . ?
N00G C00N C00K 121.67(15) . . ?
N00G C00N C00M 120.66(14) . . ?
C00M C00N C00K 117.56(14) . . ?
C00P N00O C00Q 119.1(2) . . ?
C00P N00O C00R 122.0(3) . . ?
C00R N00O C00Q 118.7(3) . . ?
O00B C00P N00O 125.0(2) . . ?
O00B C00P H00P 117.5 . . ?
N00O C00P H00P 117.5 . . ?
N00O C00Q H00G 109.5 . . ?
N00O C00Q H00H 109.5 . . ?
N00O C00Q H00I 109.5 . . ?
H00G C00Q H00H 109.5 . . ?
H00G C00Q H00I 109.5 . . ?
H00H C00Q H00I 109.5 . . ?
N00O C00R H00J 109.5 . . ?
N00O C00R H00K 109.5 . . ?
N00O C00R H00L 109.5 . . ?
H00J C00R H00K 109.5 . . ?
H00J C00R H00L 109.5 . . ?
H00K C00R H00L 109.5 . . ?

loop_
_geom_bond_atom_site_label_1
_geom_bond_atom_site_label_2
_geom_bond_distance
_geom_bond_site_symmetry_2
_geom_bond_publ_flag
O001 C00L 1.2396(18) . ?
O002 H00M 0.8503 . ?
O002 H00N 0.8500 . ?
O003 N00A 1.2370(17) . ?
N004 N006 1.3945(16) . ?
N004 C00H 1.3975(19) . ?
N004 C00I 1.3718(19) . ?
O005 N00A 1.2323(18) . ?
N006 H006 0.8600 . ?
N006 C00L 1.353(2) . ?
N007 C00H 1.3196(18) . ?
N007 C00M 1.351(2) . ?
N008 C00H 1.320(2) . ?
N008 C00K 1.346(2) . ?
N009 H00A 0.8600 . ?
N009 H00B 0.8600 . ?
N009 C00I 1.3179(18) . ?
N00A C00J 1.389(2) . ?
O00B C00P 1.209(2) . ?
O00C N00G 1.235(2) . ?
N00D H00C 0.8600 . ?
N00D H00D 0.8600 . ?
N00D C00M 1.314(2) . ?
N00E H00E 0.8600 . ?
N00E H00F 0.8600 . ?
N00E C00K 1.325(2) . ?
O00F N00G 1.244(2) . ?
N00G C00N 1.408(2) . ?
C00I C00J 1.407(2) . ?
C00J C00L 1.441(2) . ?
C00K C00N 1.431(2) . ?
C00M C00N 1.430(2) . ?
N00O C00P 1.311(3) . ?
N00O C00Q 1.465(4) . ?
N00O C00R 1.438(4) . ?
C00P H00P 0.9300 . ?
C00Q H00G 0.9600 . ?
C00Q H00H 0.9600 . ?
C00Q H00I 0.9600 . ?
C00R H00J 0.9600 . ?
C00R H00K 0.9600 . ?
C00R H00L 0.9600 . ?
